data_2016823
loop_
_publ_author_name
'Allouchi, Hassan'
'Bravic, Georges'
'Lahrahar, Nacer'
'Desvergne, Jean-Pierre'
'Bouas-Laurent, Henri'

_publ_section_title
;
 2,3-Diethoxy-9,10-anthraquinone
;
_journal_coeditor_code DN3097
_journal_issue 11
_journal_name_full 'Acta Crystallographica Section C'
_journal_page_first o620
_journal_page_last o622
_journal_paper_doi 10.1107/S0108270108034227
_journal_volume 64
_journal_year 2008
_chemical_formula_iupac 'C18 H16 O4'
_chemical_formula_moiety 'C18 H16 O4'
_chemical_formula_sum 'C18 H16 O4'
_chemical_formula_weight 296.30
_chemical_melting_point 445
_chemical_name_common 'synthesized at ISM'
_chemical_name_systematic
;
2,3-diethoxy-9,10-anthraquinone
;
_space_group_IT_number 12
_symmetry_cell_setting monoclinic
_symmetry_space_group_name_Hall '-C 2y'
_symmetry_space_group_name_H-M 'C 1 2/m 1'
_atom_sites_solution_hydrogens geom
_atom_sites_solution_primary direct
_atom_sites_solution_secondary difmap
_audit_creation_method SHELXL97
_cell_angle_alpha 90.00
_cell_angle_beta 117.8090(10)
_cell_angle_gamma 90.00
_cell_formula_units_Z 4
_cell_length_a 17.8007(3)
_cell_length_b 6.8163(2)
_cell_length_c 13.9992(3)
_cell_measurement_reflns_used 2934
_cell_measurement_temperature 293(2)
_cell_measurement_theta_max 27.48
_cell_measurement_theta_min 2
_cell_volume 1502.42(6)
_computing_cell_refinement 'DENZO (Otwinowski & Minor, 1997)'
_computing_data_collection 'COLLECT (Nonius, 1999)'
_computing_data_reduction 'SCALEPACK (Otwinowski & Minor, 1997)'
_computing_molecular_graphics
;
ORTEPIII (Burnett & Johnson, 1996), ORTEP-3 for Windows (Farrugia,
1997) and
PLATON (Spek, 2003)
;
_computing_publication_material 'publCIF (Westrip, 2008)'
_computing_structure_refinement 'SHELXL97 (Sheldrick, 2008)'
_computing_structure_solution 'SHELXS97 (Sheldrick, 2008)'
_diffrn_ambient_temperature 293(2)
_diffrn_detector_area_resol_mean 9
_diffrn_measured_fraction_theta_full 0.993
_diffrn_measured_fraction_theta_max 0.993
_diffrn_measurement_device_type 'Nonius Kappa CCD'
_diffrn_measurement_method CCD
_diffrn_radiation_monochromator graphite
_diffrn_radiation_source 'fine-focus sealed tube'
_diffrn_radiation_type MoK\a
_diffrn_radiation_wavelength 0.71073
_diffrn_reflns_av_R_equivalents 0.015
_diffrn_reflns_av_sigmaI/netI 0.0302
_diffrn_reflns_limit_h_max 20
_diffrn_reflns_limit_h_min -22
_diffrn_reflns_limit_k_max 8
_diffrn_reflns_limit_k_min 0
_diffrn_reflns_limit_l_max 18
_diffrn_reflns_limit_l_min 0
_diffrn_reflns_number 3353
_diffrn_reflns_theta_full 27.40
_diffrn_reflns_theta_max 27.40
_diffrn_reflns_theta_min 4.18
_exptl_absorpt_coefficient_mu 0.092
_exptl_absorpt_correction_T_max 0.989
_exptl_absorpt_correction_T_min 0.959
_exptl_absorpt_correction_type empirical
_exptl_absorpt_process_details 'SCALEPACK (Otwinowski & Minor 1997)'
_exptl_crystal_colour yellow
_exptl_crystal_density_diffrn 1.310
_exptl_crystal_density_method 'not measured'
_exptl_crystal_description plate
_exptl_crystal_F_000 624
_exptl_crystal_size_max 0.37
_exptl_crystal_size_mid 0.10
_exptl_crystal_size_min 0.10
_refine_diff_density_max 0.230
_refine_diff_density_min -0.185
_refine_ls_extinction_method none
_refine_ls_goodness_of_fit_ref 1.041
_refine_ls_hydrogen_treatment constr
_refine_ls_matrix_type full
_refine_ls_number_parameters 135
_refine_ls_number_reflns 1835
_refine_ls_number_restraints 0
_refine_ls_restrained_S_all 1.041
_refine_ls_R_factor_all 0.0629
_refine_ls_R_factor_gt 0.0486
_refine_ls_shift/su_max 0.000
_refine_ls_shift/su_mean 0.000
_refine_ls_structure_factor_coef Fsqd
_refine_ls_weighting_details 'calc w = 1/[\s^2^(Fo^2^)+(0.0912P)^2^+0.1475P] where P=(Fo^2^+2Fc^2^)/3'
_refine_ls_weighting_scheme calc
_refine_ls_wR_factor_gt 0.1335
_refine_ls_wR_factor_ref 0.1486
_reflns_number_gt 1376
_reflns_number_total 1835
_reflns_threshold_expression I>2\s(I)
_cod_data_source_file dn3097.cif
_cod_data_source_block I
_cod_original_sg_symbol_H-M 'C 2/m'
_cod_database_code 2016823
_cod_database_fobs_code 2016823

loop_
_symmetry_equiv_pos_as_xyz
'x, y, z'
'-x, y, -z'
'x+1/2, y+1/2, z'
'-x+1/2, y+1/2, -z'
'-x, -y, -z'
'x, -y, z'
'-x+1/2, -y+1/2, -z'
'x+1/2, -y+1/2, z'

loop_
_atom_site_type_symbol
_atom_site_label
_atom_site_fract_x
_atom_site_fract_y
_atom_site_fract_z
_atom_site_U_iso_or_equiv
_atom_site_adp_type
_atom_site_calc_flag
_atom_site_refinement_flags
_atom_site_occupancy
C C1 0.17213(10) 0.0000 0.44422(13) 0.0528(4) Uani d S 1
H H1 0.1137 0.0000 0.4191 0.063 Uiso calc SR 1
C C2 0.22587(10) 0.0000 0.55355(12) 0.0507(4) Uani d S 1
O O2 0.20059(7) 0.0000 0.63146(9) 0.0611(4) Uani d S 1
C C3 0.31442(10) 0.0000 0.59182(12) 0.0498(4) Uani d S 1
O O3 0.36107(7) 0.0000 0.70053(8) 0.0622(4) Uani d S 1
C C4 0.34706(10) 0.0000 0.51911(12) 0.0512(4) Uani d S 1
H H4 0.4055 0.0000 0.5442 0.061 Uiso calc SR 1
C C5 0.29888(13) 0.0000 0.13948(15) 0.0712(5) Uani d S 1
H H5 0.3572 0.0000 0.1635 0.085 Uiso calc SR 1
C C5a 0.29184(10) 0.0000 0.40798(12) 0.0479(4) Uani d S 1
C C6 0.24355(15) 0.0000 0.02997(15) 0.0794(6) Uani d S 1
H H6 0.2649 0.0000 -0.0193 0.095 Uiso calc SR 1
C C6a 0.20454(10) 0.0000 0.37048(12) 0.0494(4) Uani d S 1
C C7 0.15788(16) 0.0000 -0.00623(15) 0.0847(7) Uani d S 1
H H7 0.1209 0.0000 -0.0800 0.102 Uiso calc SR 1
C C8 0.12629(14) 0.0000 0.06676(15) 0.0798(6) Uani d S 1
H H8 0.0679 0.0000 0.0418 0.096 Uiso calc SR 1
C C9 0.14435(11) 0.0000 0.25381(13) 0.0573(4) Uani d S 1
O O9 0.06755(8) 0.0000 0.22070(10) 0.0790(5) Uani d S 1
C C9a 0.18047(11) 0.0000 0.17694(13) 0.0579(4) Uani d S 1
C C10 0.32791(10) 0.0000 0.33156(13) 0.0546(4) Uani d S 1
O O10 0.40435(8) 0.0000 0.36335(10) 0.0758(4) Uani d S 1
C C10a 0.26744(11) 0.0000 0.21405(12) 0.0550(4) Uani d S 1
C C21 0.11112(11) 0.0000 0.59751(14) 0.0616(5) Uani d S 1
H H21A 0.0846 -0.1156 0.5545 0.074 Uiso calc PR 0.50
H H21B 0.0846 0.1156 0.5545 0.074 Uiso calc PR 0.50
C C22 0.10190(13) 0.0000 0.69965(16) 0.0741(6) Uani d S 1
H H22A 0.0447 -0.0342 0.6825 0.111 Uiso calc PR 0.50
H H22B 0.1148 0.1282 0.7317 0.111 Uiso calc PR 0.50
H H22C 0.1404 -0.0940 0.7496 0.111 Uiso calc PR 0.50
C C31 0.45175(11) 0.0000 0.74686(13) 0.0670(5) Uani d S 1
H H31A 0.4712 0.1156 0.7245 0.080 Uiso calc PR 0.50
H H31B 0.4712 -0.1156 0.7245 0.080 Uiso calc PR 0.50
C C32 0.48472(13) 0.0000 0.86741(14) 0.0849(7) Uani d S 1
H H32A 0.5438 -0.0349 0.9024 0.127 Uiso calc PR 0.50
H H32B 0.4534 -0.0935 0.8861 0.127 Uiso calc PR 0.50
H H32C 0.4780 0.1284 0.8905 0.127 Uiso calc PR 0.50

loop_
_atom_site_aniso_label
_atom_site_aniso_U_11
_atom_site_aniso_U_22
_atom_site_aniso_U_33
_atom_site_aniso_U_12
_atom_site_aniso_U_13
_atom_site_aniso_U_23
C1 0.0448(8) 0.0744(10) 0.0428(8) 0.000 0.0234(6) 0.000
C2 0.0534(9) 0.0656(10) 0.0423(8) 0.000 0.0300(7) 0.000
O2 0.0525(7) 0.0978(9) 0.0415(6) 0.000 0.0291(5) 0.000
C3 0.0500(8) 0.0645(9) 0.0370(7) 0.000 0.0221(6) 0.000
O3 0.0502(6) 0.1033(10) 0.0349(5) 0.000 0.0214(5) 0.000
C4 0.0483(8) 0.0688(10) 0.0410(7) 0.000 0.0246(6) 0.000
C5 0.0710(11) 0.1041(15) 0.0497(9) 0.000 0.0376(8) 0.000
C5a 0.0509(8) 0.0594(9) 0.0392(7) 0.000 0.0259(7) 0.000
C6 0.0900(15) 0.1143(17) 0.0465(10) 0.000 0.0424(10) 0.000
C6a 0.0493(8) 0.0625(9) 0.0401(7) 0.000 0.0240(7) 0.000
C7 0.0858(14) 0.1293(19) 0.0383(9) 0.000 0.0284(9) 0.000
C8 0.0631(11) 0.1304(18) 0.0426(9) 0.000 0.0219(8) 0.000
C9 0.0498(8) 0.0803(11) 0.0425(8) 0.000 0.0220(7) 0.000
O9 0.0493(7) 0.1367(13) 0.0489(7) 0.000 0.0211(6) 0.000
C9a 0.0584(9) 0.0783(11) 0.0392(8) 0.000 0.0246(7) 0.000
C10 0.0537(9) 0.0733(10) 0.0438(8) 0.000 0.0284(7) 0.000
O10 0.0525(7) 0.1321(12) 0.0505(7) 0.000 0.0306(6) 0.000
C10a 0.0582(10) 0.0705(11) 0.0415(8) 0.000 0.0277(8) 0.000
C21 0.0531(9) 0.0890(12) 0.0532(9) 0.000 0.0336(7) 0.000
C22 0.0720(12) 0.1062(15) 0.0638(11) 0.000 0.0482(10) 0.000
C31 0.0499(9) 0.1098(15) 0.0408(8) 0.000 0.0206(7) 0.000
C32 0.0628(11) 0.145(2) 0.0406(9) 0.000 0.0188(8) 0.000

loop_
_atom_type_symbol
_atom_type_description
_atom_type_scat_dispersion_real
_atom_type_scat_dispersion_imag
_atom_type_scat_source
C C 0.0033 0.0016 'International Tables Vol C Tables 4.2.6.8 and 6.1.1.4'
H H 0.0000 0.0000 'International Tables Vol C Tables 4.2.6.8 and 6.1.1.4'
O O 0.0106 0.0060 'International Tables Vol C Tables 4.2.6.8 and 6.1.1.4'

loop_
_geom_angle_atom_site_label_1
_geom_angle_atom_site_label_2
_geom_angle_atom_site_label_3
_geom_angle
C2 C1 C6a 120.62(14)
C2 C1 H1 119.7
C6a C1 H1 119.7
O2 C2 C1 125.01(14)
O2 C2 C3 115.17(13)
C1 C2 C3 119.82(13)
C2 O2 C21 117.78(12)
O3 C3 C4 125.35(14)
O3 C3 C2 114.76(12)
C4 C3 C2 119.89(13)
C3 O3 C31 118.73(12)
C3 C4 C5a 119.87(14)
C3 C4 H4 120.1
C5a C4 H4 120.1
C6 C5 C10a 120.17(18)
C6 C5 H5 119.9
C10a C5 H5 119.9
C6a C5a C4 120.12(14)
C6a C5a C10 120.80(14)
C4 C5a C10 119.08(14)
C7 C6 C5 120.44(17)
C7 C6 H6 119.8
C5 C6 H6 119.8
C5a C6a C1 119.69(14)
C5a C6a C9 121.63(14)
C1 C6a C9 118.69(14)
C6 C7 C8 119.80(17)
C6 C7 H7 120.1
C8 C7 H7 120.1
C7 C8 C9a 120.8(2)
C7 C8 H8 119.6
C9a C8 H8 119.6
O9 C9 C6a 121.70(15)
O9 C9 C9a 120.65(15)
C6a C9 C9a 117.64(15)
C10a C9a C8 119.56(16)
C10a C9a C9 120.87(14)
C8 C9a C9 119.56(17)
O10 C10 C5a 121.49(14)
O10 C10 C10a 120.83(14)
C5a C10 C10a 117.68(14)
C9a C10a C5 119.19(15)
C9a C10a C10 121.37(13)
C5 C10a C10 119.44(16)
O2 C21 C22 106.26(14)
O2 C21 H21A 110.5
C22 C21 H21A 110.5
O2 C21 H21B 110.5
C22 C21 H21B 110.5
H21A C21 H21B 108.7
C21 C22 H22A 109.5
C21 C22 H22B 109.5
H22A C22 H22B 109.5
C21 C22 H22C 109.5
H22A C22 H22C 109.5
H22B C22 H22C 109.5
O3 C31 C32 105.97(14)
O3 C31 H31A 110.5
C32 C31 H31A 110.5
O3 C31 H31B 110.5
C32 C31 H31B 110.5
H31A C31 H31B 108.7
C31 C32 H32A 109.5
C31 C32 H32B 109.5
H32A C32 H32B 109.5
C31 C32 H32C 109.5
H32A C32 H32C 109.5
H32B C32 H32C 109.5

loop_
_geom_bond_atom_site_label_1
_geom_bond_atom_site_label_2
_geom_bond_distance
C1 C2 1.375(2)
C1 C6a 1.398(2)
C1 H1 0.9300
C2 O2 1.3602(18)
C2 C3 1.408(2)
O2 C21 1.4339(19)
C3 O3 1.3515(18)
C3 C4 1.388(2)
O3 C31 1.432(2)
C4 C5a 1.400(2)
C4 H4 0.9300
C5 C6 1.382(3)
C5 C10a 1.396(2)
C5 H5 0.9300
C5a C6a 1.389(2)
C5a C10 1.482(2)
C6 C7 1.364(3)
C6 H6 0.9300
C6a C9 1.477(2)
C7 C8 1.377(3)
C7 H7 0.9300
C8 C9a 1.386(2)
C8 H8 0.9300
C9 O9 1.222(2)
C9 C9a 1.489(2)
C9a C10a 1.384(2)
C10 O10 1.2186(19)
C10 C10a 1.487(2)
C21 C22 1.513(2)
C21 H21A 0.9700
C21 H21B 0.9700
C22 H22A 0.9600
C22 H22B 0.9600
C22 H22C 0.9600
C31 C32 1.506(2)
C31 H31A 0.9700
C31 H31B 0.9700
C32 H32A 0.9600
C32 H32B 0.9600
C32 H32C 0.9600

loop_
_geom_torsion_atom_site_label_1
_geom_torsion_atom_site_label_2
_geom_torsion_atom_site_label_3
_geom_torsion_atom_site_label_4
_geom_torsion
C6a C1 C2 O2 180.0
C6a C1 C2 C3 0.0
C1 C2 O2 C21 0.0
C3 C2 O2 C21 180.0
O2 C2 C3 O3 0.0
C1 C2 C3 O3 180.0
O2 C2 C3 C4 180.0
C1 C2 C3 C4 0.0
C4 C3 O3 C31 0.0
C2 C3 O3 C31 180.0
O3 C3 C4 C5a 180.0
C2 C3 C4 C5a 0.0
C3 C4 C5a C6a 0.0
C3 C4 C5a C10 180.0
C10a C5 C6 C7 0.0
C4 C5a C6a C1 0.0
C10 C5a C6a C1 180.0
C4 C5a C6a C9 180.0
C10 C5a C6a C9 0.0
C2 C1 C6a C5a 0.0
C2 C1 C6a C9 180.0
C5 C6 C7 C8 0.0
C6 C7 C8 C9a 0.0
C5a C6a C9 O9 180.0
C1 C6a C9 O9 0.0
C5a C6a C9 C9a 0.0
C1 C6a C9 C9a 180.0
C7 C8 C9a C10a 0.0
C7 C8 C9a C9 180.0
O9 C9 C9a C10a 180.0
C6a C9 C9a C10a 0.0
O9 C9 C9a C8 0.0
C6a C9 C9a C8 180.0
C6a C5a C10 O10 180.0
C4 C5a C10 O10 0.0
C6a C5a C10 C10a 0.0
C4 C5a C10 C10a 180.0
C8 C9a C10a C5 0.0
C9 C9a C10a C5 180.0
C8 C9a C10a C10 180.0
C9 C9a C10a C10 0.0
C6 C5 C10a C9a 0.0
C6 C5 C10a C10 180.0
O10 C10 C10a C9a 180.0
C5a C10 C10a C9a 0.0
O10 C10 C10a C5 0.0
C5a C10 C10a C5 180.0
C2 O2 C21 C22 180.0
C3 O3 C31 C32 180.0
